data_1544926
loop_
_publ_author_name
'Wang, Qianyi'
'Zhao, Wuchao'
'He, Jianghua'
'Zhang, Yuetao'
'Chen, Eugene Y.-X.'

_publ_section_title
;
 Living Ring-Opening Polymerization of Lactones by N-Heterocyclic
 Olefin/Al(C6F5)3 Lewis Pairs: Structures of Intermediates, Kinetics, and
 Mechanism
;
_journal_issue 1
_journal_name_full Macromolecules
_journal_page_first 123
_journal_paper_doi 10.1021/acs.macromol.6b02398
_journal_volume 50
_journal_year 2017
_chemical_formula_moiety 'C24 H10 Al F15 O2'
_chemical_formula_sum 'C24 H10 Al F15 O2'
_chemical_formula_weight 642.30
_chemical_name_systematic
; 
 ? 
;
_space_group_IT_number 61
_symmetry_cell_setting orthorhombic
_symmetry_space_group_name_Hall '-P 2ac 2ab'
_symmetry_space_group_name_H-M 'P b c a'
_atom_sites_solution_hydrogens geom
_atom_sites_solution_primary direct
_atom_sites_solution_secondary difmap
_audit_creation_method SHELXL-97
_cell_angle_alpha 90.00
_cell_angle_beta 90.00
_cell_angle_gamma 90.00
_cell_formula_units_Z 8
_cell_length_a 18.8274(7)
_cell_length_b 12.7040(5)
_cell_length_c 19.8612(7)
_cell_measurement_reflns_used 9986
_cell_measurement_temperature 296(2)
_cell_measurement_theta_max 28.30
_cell_measurement_theta_min 2.32
_cell_volume 4750.5(3)
_computing_cell_refinement 'Bruker SMART'
_computing_data_collection 'Bruker SMART'
_computing_data_reduction 'Bruker SMART'
_computing_molecular_graphics SHELXP-97
_computing_publication_material SHELXP-97
_computing_structure_refinement 'SHELXL-97 (Sheldrick, 2008)'
_computing_structure_solution 'SHELXS-97 (Sheldrick, 2008)'
_diffrn_ambient_temperature 296(2)
_diffrn_detector_area_resol_mean 9.00cm
_diffrn_measured_fraction_theta_full 0.998
_diffrn_measured_fraction_theta_max 0.998
_diffrn_measurement_device_type 'Bruker APEX-II CCD'
_diffrn_measurement_method '\f and \w scans'
_diffrn_radiation_monochromator graphite
_diffrn_radiation_source 'fine-focus sealed tube'
_diffrn_radiation_type MoK\a
_diffrn_radiation_wavelength 0.71073
_diffrn_reflns_av_R_equivalents 0.0237
_diffrn_reflns_av_sigmaI/netI 0.0166
_diffrn_reflns_limit_h_max 25
_diffrn_reflns_limit_h_min -23
_diffrn_reflns_limit_k_max 15
_diffrn_reflns_limit_k_min -17
_diffrn_reflns_limit_l_max 26
_diffrn_reflns_limit_l_min -21
_diffrn_reflns_number 33722
_diffrn_reflns_theta_full 28.42
_diffrn_reflns_theta_max 28.42
_diffrn_reflns_theta_min 2.05
_exptl_absorpt_coefficient_mu 0.227
_exptl_absorpt_correction_T_max 0.9648
_exptl_absorpt_correction_T_min 0.9128
_exptl_absorpt_correction_type empirical
_exptl_absorpt_process_details SADABS
_exptl_crystal_colour colourless
_exptl_crystal_density_diffrn 1.791
_exptl_crystal_density_method 'not measured'
_exptl_crystal_description block
_exptl_crystal_F_000 2528
_exptl_crystal_size_max 0.28
_exptl_crystal_size_mid 0.20
_exptl_crystal_size_min 0.12
_refine_diff_density_max 0.301
_refine_diff_density_min -0.263
_refine_diff_density_rms 0.050
_refine_ls_extinction_method none
_refine_ls_goodness_of_fit_ref 1.062
_refine_ls_hydrogen_treatment mixed
_refine_ls_matrix_type full
_refine_ls_number_parameters 419
_refine_ls_number_reflns 5969
_refine_ls_number_restraints 0
_refine_ls_restrained_S_all 1.062
_refine_ls_R_factor_all 0.0492
_refine_ls_R_factor_gt 0.0387
_refine_ls_shift/su_max 0.000
_refine_ls_shift/su_mean 0.000
_refine_ls_structure_factor_coef Fsqd
_refine_ls_weighting_details 'calc w=1/[\s^2^(Fo^2^)+(0.0389P)^2^+3.9317P] where P=(Fo^2^+2Fc^2^)/3'
_refine_ls_weighting_scheme calc
_refine_ls_wR_factor_gt 0.0920
_refine_ls_wR_factor_ref 0.0981
_reflns_number_gt 5059
_reflns_number_total 5969
_reflns_threshold_expression >2sigma(I)
_cod_data_source_file ma6b02398_si_003.cif
_cod_data_source_block Alane-CL
_cod_depositor_comments
;
The following automatic conversions were performed:

'_symmetry_cell_setting' value 'Orthorhombic' changed to
'orthorhombic' according to
/usr/data/users/saulius/crontab/automatic-downloads/rss-feeds/ACS/lib/dictionaries/cif_core.dic
dictionary named 'cif_core.dic' version 2.4.2 from 2011-04-26.

Automatic conversion script
Id: cif_fix_values 4268 2015-11-12 08:31:59Z antanas 

 Adding full bibliography for 1544926.cif.
;
_cod_original_sg_symbol_H-M 'Pbca '
_cod_database_code 1544926

loop_
_symmetry_equiv_pos_as_xyz
'x, y, z'
'-x+1/2, -y, z+1/2'
'-x, y+1/2, -z+1/2'
'x+1/2, -y+1/2, -z'
'-x, -y, -z'
'x-1/2, y, -z-1/2'
'x, -y-1/2, z-1/2'
'-x-1/2, y-1/2, z'

loop_
_atom_site_label
_atom_site_type_symbol
_atom_site_fract_x
_atom_site_fract_y
_atom_site_fract_z
_atom_site_U_iso_or_equiv
_atom_site_adp_type
_atom_site_occupancy
_atom_site_symmetry_multiplicity
_atom_site_calc_flag
Al1 Al 0.04234(3) 0.43816(4) 0.15620(2) 0.02055(11) Uani 1 1 d
O1 O 0.10563(7) 0.50766(10) 0.10199(6) 0.0278(3) Uani 1 1 d
O2 O 0.12598(6) 0.64862(9) 0.16078(6) 0.0247(2) Uani 1 1 d
C1 C 0.14004(9) 0.59135(13) 0.10860(9) 0.0237(3) Uani 1 1 d
C2 C 0.16522(10) 0.74791(14) 0.17366(9) 0.0275(4) Uani 1 1 d
C3 C 0.14695(10) 0.83337(14) 0.12375(10) 0.0275(4) Uani 1 1 d
C4 C 0.18399(10) 0.82421(14) 0.05571(10) 0.0301(4) Uani 1 1 d
C5 C 0.16867(11) 0.72235(16) 0.01851(10) 0.0316(4) Uani 1 1 d
C6 C 0.19252(10) 0.62293(14) 0.05637(10) 0.0281(4) Uani 1 1 d
C7 C 0.02207(8) 0.29926(12) 0.11405(8) 0.0200(3) Uani 1 1 d
C8 C -0.04266(8) 0.24762(13) 0.11916(8) 0.0212(3) Uani 1 1 d
C9 C -0.05300(9) 0.14330(13) 0.10161(8) 0.0228(3) Uani 1 1 d
C10 C 0.00368(10) 0.08603(12) 0.07816(8) 0.0242(3) Uani 1 1 d
C11 C 0.06908(10) 0.13308(13) 0.07104(9) 0.0261(4) Uani 1 1 d
C12 C 0.07639(9) 0.23726(13) 0.08904(9) 0.0229(3) Uani 1 1 d
C13 C 0.09244(8) 0.40400(13) 0.24214(9) 0.0231(3) Uani 1 1 d
C14 C 0.16355(9) 0.41666(13) 0.25816(10) 0.0290(4) Uani 1 1 d
C15 C 0.19239(10) 0.38587(14) 0.31895(12) 0.0359(5) Uani 1 1 d
C16 C 0.14972(11) 0.34190(14) 0.36719(10) 0.0334(4) Uani 1 1 d
C17 C 0.07876(10) 0.32482(14) 0.35363(9) 0.0287(4) Uani 1 1 d
C18 C 0.05310(9) 0.35532(13) 0.29171(9) 0.0236(3) Uani 1 1 d
C19 C -0.04578(9) 0.52397(12) 0.16474(8) 0.0221(3) Uani 1 1 d
C20 C -0.07267(9) 0.56251(13) 0.22460(8) 0.0235(3) Uani 1 1 d
C21 C -0.14008(9) 0.60447(13) 0.23159(9) 0.0246(3) Uani 1 1 d
C22 C -0.18328(9) 0.61060(12) 0.17600(9) 0.0245(3) Uani 1 1 d
C23 C -0.15902(9) 0.57602(13) 0.11460(9) 0.0255(3) Uani 1 1 d
C24 C -0.09149(9) 0.53369(13) 0.11063(8) 0.0238(3) Uani 1 1 d
F1 F -0.01653(5) 0.33446(9) 0.27890(5) 0.0303(2) Uani 1 1 d
F2 F 0.03733(7) 0.27766(9) 0.39979(5) 0.0368(3) Uani 1 1 d
F3 F 0.17686(8) 0.31251(10) 0.42674(7) 0.0508(4) Uani 1 1 d
F4 F 0.26235(7) 0.39693(10) 0.33114(8) 0.0562(4) Uani 1 1 d
F5 F 0.20884(6) 0.45990(9) 0.21269(7) 0.0410(3) Uani 1 1 d
F6 F -0.09981(5) 0.29862(8) 0.14439(6) 0.0312(2) Uani 1 1 d
F7 F -0.11657(6) 0.09675(8) 0.10922(6) 0.0348(3) Uani 1 1 d
F8 F -0.00387(7) -0.01711(8) 0.06548(6) 0.0344(3) Uani 1 1 d
F9 F 0.12492(6) 0.07602(9) 0.04983(7) 0.0416(3) Uani 1 1 d
F10 F 0.14270(6) 0.27864(8) 0.08455(6) 0.0358(3) Uani 1 1 d
F11 F -0.07033(6) 0.49759(9) 0.04966(5) 0.0353(3) Uani 1 1 d
F12 F -0.20172(7) 0.58086(9) 0.06064(6) 0.0387(3) Uani 1 1 d
F13 F -0.24909(6) 0.65009(9) 0.18180(6) 0.0346(3) Uani 1 1 d
F14 F -0.16390(6) 0.63862(9) 0.29172(6) 0.0365(3) Uani 1 1 d
F15 F -0.03258(6) 0.55872(9) 0.28092(5) 0.0370(3) Uani 1 1 d
H1 H 0.0968(12) 0.8357(16) 0.1178(10) 0.028(5) Uiso 1 1 d
H2 H 0.2146(11) 0.7294(15) 0.1741(10) 0.023(5) Uiso 1 1 d
H3 H 0.1922(12) 0.7233(18) -0.0229(12) 0.038(6) Uiso 1 1 d
H4 H 0.1693(12) 0.8835(18) 0.0288(11) 0.037(6) Uiso 1 1 d
H5 H 0.1507(11) 0.7649(17) 0.2186(11) 0.030(5) Uiso 1 1 d
H6 H 0.2368(13) 0.6343(18) 0.0777(11) 0.036(6) Uiso 1 1 d
H7 H 0.1603(12) 0.9008(19) 0.1451(12) 0.041(6) Uiso 1 1 d
H8 H 0.2356(12) 0.8296(17) 0.0632(10) 0.034(6) Uiso 1 1 d
H9 H 0.1180(13) 0.7166(18) 0.0088(12) 0.040(6) Uiso 1 1 d
H10 H 0.1957(12) 0.5689(18) 0.0283(12) 0.035(6) Uiso 1 1 d

loop_
_atom_site_aniso_label
_atom_site_aniso_U_11
_atom_site_aniso_U_22
_atom_site_aniso_U_33
_atom_site_aniso_U_23
_atom_site_aniso_U_13
_atom_site_aniso_U_12
Al1 0.0196(2) 0.0187(2) 0.0233(2) -0.00274(18) 0.00074(18) -0.00171(18)
O1 0.0291(6) 0.0242(6) 0.0301(6) -0.0029(5) 0.0043(5) -0.0066(5)
O2 0.0269(6) 0.0222(6) 0.0251(6) -0.0011(5) 0.0026(5) -0.0013(5)
C1 0.0210(7) 0.0218(8) 0.0282(8) 0.0017(6) 0.0005(6) 0.0011(6)
C2 0.0294(9) 0.0227(8) 0.0304(9) -0.0028(7) -0.0064(7) -0.0003(7)
C3 0.0251(9) 0.0220(8) 0.0355(10) -0.0005(7) 0.0003(7) 0.0035(7)
C4 0.0243(9) 0.0245(8) 0.0416(10) 0.0088(8) 0.0064(7) 0.0028(7)
C5 0.0307(9) 0.0363(10) 0.0278(9) 0.0043(8) 0.0095(8) 0.0009(8)
C6 0.0256(9) 0.0241(8) 0.0347(10) -0.0043(7) 0.0106(7) -0.0002(7)
C7 0.0206(7) 0.0181(7) 0.0212(7) -0.0002(6) 0.0003(6) -0.0007(6)
C8 0.0186(7) 0.0218(7) 0.0234(8) 0.0017(6) -0.0001(6) 0.0027(6)
C9 0.0230(8) 0.0215(8) 0.0240(8) 0.0060(6) -0.0041(6) -0.0057(6)
C10 0.0368(9) 0.0148(7) 0.0210(8) 0.0016(6) 0.0001(7) -0.0019(6)
C11 0.0290(9) 0.0214(8) 0.0281(9) 0.0012(7) 0.0070(7) 0.0054(7)
C12 0.0193(7) 0.0228(8) 0.0266(8) 0.0026(6) 0.0028(6) -0.0021(6)
C13 0.0199(7) 0.0201(7) 0.0294(8) -0.0068(6) -0.0025(6) 0.0021(6)
C14 0.0229(8) 0.0166(7) 0.0474(11) -0.0050(7) -0.0042(8) 0.0002(6)
C15 0.0268(9) 0.0176(8) 0.0633(13) -0.0083(8) -0.0221(9) 0.0027(7)
C16 0.0432(11) 0.0172(8) 0.0398(10) -0.0072(7) -0.0222(9) 0.0093(7)
C17 0.0376(10) 0.0206(8) 0.0280(9) -0.0045(7) -0.0032(7) 0.0093(7)
C18 0.0206(8) 0.0224(8) 0.0278(8) -0.0062(6) -0.0024(6) 0.0052(6)
C19 0.0243(8) 0.0159(7) 0.0260(8) -0.0011(6) -0.0016(6) -0.0009(6)
C20 0.0259(8) 0.0205(7) 0.0241(8) -0.0050(6) -0.0071(6) 0.0005(6)
C21 0.0273(8) 0.0194(7) 0.0272(8) -0.0060(6) 0.0006(7) 0.0011(6)
C22 0.0214(8) 0.0146(7) 0.0375(9) -0.0016(6) -0.0027(7) 0.0003(6)
C23 0.0311(9) 0.0171(7) 0.0283(8) 0.0010(6) -0.0103(7) -0.0005(6)
C24 0.0330(9) 0.0168(7) 0.0218(8) -0.0013(6) -0.0006(7) 0.0004(6)
F1 0.0196(5) 0.0409(6) 0.0302(5) 0.0047(5) 0.0001(4) 0.0000(4)
F2 0.0521(7) 0.0306(6) 0.0277(5) 0.0041(4) 0.0011(5) 0.0131(5)
F3 0.0684(9) 0.0336(6) 0.0505(8) -0.0037(6) -0.0381(7) 0.0110(6)
F4 0.0320(6) 0.0315(6) 0.1052(12) 0.0044(7) -0.0375(7) -0.0049(5)
F5 0.0203(5) 0.0335(6) 0.0692(8) 0.0037(6) 0.0007(5) -0.0054(4)
F6 0.0194(5) 0.0262(5) 0.0479(6) -0.0024(5) 0.0061(4) 0.0015(4)
F7 0.0268(5) 0.0273(5) 0.0503(7) 0.0034(5) -0.0012(5) -0.0111(4)
F8 0.0521(7) 0.0148(5) 0.0363(6) 0.0000(4) 0.0057(5) -0.0040(4)
F9 0.0398(6) 0.0250(5) 0.0601(8) -0.0028(5) 0.0206(6) 0.0085(5)
F10 0.0207(5) 0.0292(6) 0.0574(7) -0.0024(5) 0.0108(5) -0.0030(4)
F11 0.0470(7) 0.0391(6) 0.0198(5) -0.0028(4) -0.0005(5) 0.0105(5)
F12 0.0447(7) 0.0362(6) 0.0353(6) -0.0043(5) -0.0196(5) 0.0113(5)
F13 0.0227(5) 0.0312(6) 0.0498(7) -0.0057(5) -0.0052(5) 0.0058(4)
F14 0.0349(6) 0.0430(6) 0.0318(6) -0.0129(5) 0.0019(5) 0.0103(5)
F15 0.0360(6) 0.0470(7) 0.0279(5) -0.0154(5) -0.0125(5) 0.0141(5)

loop_
_atom_type_symbol
_atom_type_description
_atom_type_scat_dispersion_real
_atom_type_scat_dispersion_imag
_atom_type_scat_source
C C 0.0033 0.0016 'International Tables Vol C Tables 4.2.6.8 and 6.1.1.4'
H H 0.0000 0.0000 'International Tables Vol C Tables 4.2.6.8 and 6.1.1.4'
O O 0.0106 0.0060 'International Tables Vol C Tables 4.2.6.8 and 6.1.1.4'
F F 0.0171 0.0103 'International Tables Vol C Tables 4.2.6.8 and 6.1.1.4'
Al Al 0.0645 0.0514 'International Tables Vol C Tables 4.2.6.8 and 6.1.1.4'

loop_
_geom_angle_atom_site_label_1
_geom_angle_atom_site_label_2
_geom_angle_atom_site_label_3
_geom_angle
O1 Al1 C7 107.74(6)
O1 Al1 C19 109.14(7)
C7 Al1 C19 111.18(7)
O1 Al1 C13 107.44(7)
C7 Al1 C13 104.91(7)
C19 Al1 C13 116.06(7)
C1 O1 Al1 133.15(12)
C1 O2 C2 120.96(14)
O1 C1 O2 117.12(15)
O1 C1 C6 119.97(16)
O2 C1 C6 122.87(15)
O2 C2 C3 112.62(14)
C2 C3 C4 115.00(15)
C5 C4 C3 114.18(15)
C4 C5 C6 114.01(16)
C1 C6 C5 111.64(15)
C12 C7 C8 113.98(14)
C12 C7 Al1 120.95(12)
C8 C7 Al1 123.83(12)
F6 C8 C9 116.11(14)
F6 C8 C7 119.96(14)
C9 C8 C7 123.90(15)
F7 C9 C10 119.82(15)
F7 C9 C8 121.23(15)
C10 C9 C8 118.91(15)
F8 C10 C9 119.92(16)
F8 C10 C11 119.98(16)
C9 C10 C11 120.02(15)
F9 C11 C10 119.85(15)
F9 C11 C12 121.40(16)
C10 C11 C12 118.68(15)
F10 C12 C11 116.54(15)
F10 C12 C7 118.88(14)
C11 C12 C7 124.50(15)
C18 C13 C14 114.03(16)
C18 C13 Al1 117.00(12)
C14 C13 Al1 128.85(14)
F5 C14 C15 116.70(16)
F5 C14 C13 120.06(17)
C15 C14 C13 123.24(18)
F4 C15 C16 119.38(19)
F4 C15 C14 120.8(2)
C16 C15 C14 119.78(17)
F3 C16 C15 120.46(18)
F3 C16 C17 119.8(2)
C15 C16 C17 119.71(17)
F2 C17 C18 122.06(17)
F2 C17 C16 119.91(17)
C18 C17 C16 118.02(18)
F1 C18 C17 116.74(16)
F1 C18 C13 118.11(15)
C17 C18 C13 125.14(16)
C20 C19 C24 114.15(15)
C20 C19 Al1 124.90(12)
C24 C19 Al1 120.07(12)
F15 C20 C19 119.68(15)
F15 C20 C21 116.32(15)
C19 C20 C21 123.98(15)
F14 C21 C22 119.81(15)
F14 C21 C20 121.22(15)
C22 C21 C20 118.97(15)
F13 C22 C21 119.94(16)
F13 C22 C23 120.16(15)
C21 C22 C23 119.89(15)
F12 C23 C22 119.69(16)
F12 C23 C24 121.57(16)
C22 C23 C24 118.71(15)
F11 C24 C19 118.79(15)
F11 C24 C23 116.94(15)
C19 C24 C23 124.25(16)

loop_
_geom_bond_atom_site_label_1
_geom_bond_atom_site_label_2
_geom_bond_distance
Al1 O1 1.8327(13)
Al1 C7 1.9901(16)
Al1 C19 1.9925(17)
Al1 C13 1.9978(18)
O1 C1 1.252(2)
O2 C1 1.294(2)
O2 C2 1.484(2)
C1 C6 1.488(2)
C2 C3 1.510(3)
C3 C4 1.525(3)
C4 C5 1.518(3)
C5 C6 1.537(3)
C7 C12 1.383(2)
C7 C8 1.388(2)
C8 F6 1.3523(18)
C8 C9 1.384(2)
C9 F7 1.3434(18)
C9 C10 1.373(2)
C10 F8 1.3419(19)
C10 C11 1.376(2)
C11 F9 1.345(2)
C11 C12 1.378(2)
C12 F10 1.3575(19)
C13 C18 1.379(2)
C13 C14 1.385(2)
C14 F5 1.358(2)
C14 C15 1.380(3)
C15 F4 1.347(2)
C15 C16 1.369(3)
C16 F3 1.341(2)
C16 C17 1.380(3)
C17 F2 1.345(2)
C17 C18 1.377(2)
C18 F1 1.3615(19)
C19 C20 1.382(2)
C19 C24 1.382(2)
C20 F15 1.3502(19)
C20 C21 1.383(2)
C21 F14 1.347(2)
C21 C22 1.373(2)
C22 F13 1.3417(19)
C22 C23 1.374(3)
C23 F12 1.3410(19)
C23 C24 1.383(2)
C24 F11 1.3547(19)
